data_4317884
loop_
_publ_author_name
'Robert C. Finn'
'Randy S. Rarig'
'Jon Zubieta'

_publ_section_title
;
 Organic-Inorganic Hybrid Materials: Hydrothermal Syntheses and Structural
 Characterization of Bimetallic Organophosphonate Oxides of the Type
 Mo/Cu/O/RPO32-/Organoimine
;
_journal_name_full 'Inorganic Chemistry'
_journal_page_first 2109
_journal_page_last 2123
_journal_paper_doi 10.1021/ic011124v
_journal_volume 41
_journal_year 2002
_chemical_formula_sum 'C16 H13 Cu Mo2 N3 O11 P2'
_chemical_formula_weight 740.65
_chemical_name_systematic
;
  ?
;
_space_group_IT_number 14
_symmetry_cell_setting monoclinic
_symmetry_space_group_name_Hall '-P 2yn'
_symmetry_space_group_name_H-M 'P 1 21/n 1'
_atom_sites_solution_hydrogens geom
_atom_sites_solution_primary direct
_atom_sites_solution_secondary difmap
_audit_creation_method SHELXL-97
_cell_angle_alpha 90.00
_cell_angle_beta 110.0260(10)
_cell_angle_gamma 90.00
_cell_formula_units_Z 4
_cell_length_a 8.5995(5)
_cell_length_b 20.8533(13)
_cell_length_c 12.5137(7)
_cell_measurement_temperature 293(2)
_cell_volume 2108.4(2)
_computing_structure_refinement 'SHELXL-97 (Sheldrick, 1997)'
_computing_structure_solution 'SHELXS-97 (Sheldrick, 1990)'
_diffrn_ambient_temperature 293(2)
_diffrn_measured_fraction_theta_full 0.973
_diffrn_measured_fraction_theta_max 0.973
_diffrn_radiation_monochromator graphite
_diffrn_radiation_source 'fine-focus sealed tube'
_diffrn_radiation_type MoK\a
_diffrn_radiation_wavelength 0.71073
_diffrn_reflns_av_R_equivalents 0.0751
_diffrn_reflns_av_sigmaI/netI 0.1067
_diffrn_reflns_limit_h_max 11
_diffrn_reflns_limit_h_min -11
_diffrn_reflns_limit_k_max 24
_diffrn_reflns_limit_k_min -27
_diffrn_reflns_limit_l_max 16
_diffrn_reflns_limit_l_min -16
_diffrn_reflns_number 14114
_diffrn_reflns_theta_full 28.29
_diffrn_reflns_theta_max 28.29
_diffrn_reflns_theta_min 1.95
_exptl_absorpt_coefficient_mu 2.392
_exptl_absorpt_correction_type SADABS
_exptl_crystal_colour Blue
_exptl_crystal_density_diffrn 2.333
_exptl_crystal_density_method 'not measured'
_exptl_crystal_description Plate
_exptl_crystal_F_000 1444
_exptl_crystal_size_max 0.27
_exptl_crystal_size_mid 0.22
_exptl_crystal_size_min 0.11
_refine_diff_density_max 0.982
_refine_diff_density_min -1.013
_refine_diff_density_rms 0.196
_refine_ls_extinction_coef 0.00023(7)
_refine_ls_extinction_expression Fc^*^=kFc[1+0.001xFc^2^\l^3^/sin(2\q)]^-1/4^
_refine_ls_extinction_method SHELXL
_refine_ls_goodness_of_fit_ref 0.946
_refine_ls_hydrogen_treatment mixed
_refine_ls_matrix_type full
_refine_ls_number_parameters 308
_refine_ls_number_reflns 5108
_refine_ls_number_restraints 0
_refine_ls_restrained_S_all 0.946
_refine_ls_R_factor_all 0.0928
_refine_ls_R_factor_gt 0.0436
_refine_ls_shift/su_max 0.002
_refine_ls_shift/su_mean 0.001
_refine_ls_structure_factor_coef Fsqd
_refine_ls_weighting_details 'calc w=1/[\s^2^(Fo^2^)+(0.0347P)^2^+0.0000P] where P=(Fo^2^+2Fc^2^)/3'
_refine_ls_weighting_scheme calc
_refine_ls_wR_factor_gt 0.0812
_refine_ls_wR_factor_ref 0.0927
_reflns_number_gt 3253
_reflns_number_total 5108
_reflns_threshold_expression >2sigma(I)
_cod_data_source_file ic011124v_7.cif
_cod_data_source_block p21-n
_cod_depositor_comments
;
The following automatic conversions were performed:

'_symmetry_cell_setting' value 'Monoclinic' changed to 'monoclinic'
according to the built-in table from CIF Core dictionary named
'cif_core.dic' version 2.4.1 from 2010-06-29.

Automatic conversion script
Id: cif_fix_values 1646 2011-03-28 12:23:43Z adriana 
;
_cod_database_code 4317884

loop_
_symmetry_equiv_pos_as_xyz
'x, y, z'
'-x+1/2, y+1/2, -z+1/2'
'-x, -y, -z'
'x-1/2, -y-1/2, z-1/2'

loop_
_atom_site_label
_atom_site_type_symbol
_atom_site_fract_x
_atom_site_fract_y
_atom_site_fract_z
_atom_site_U_iso_or_equiv
_atom_site_adp_type
_atom_site_occupancy
_atom_site_symmetry_multiplicity
_atom_site_calc_flag
_atom_site_refinement_flags
_atom_site_disorder_assembly
_atom_site_disorder_group
Mo1 Mo 0.51295(6) 0.12007(2) 0.41692(4) 0.00639(12) Uani 1 1 d . . .
Mo2 Mo 0.90630(6) 0.11757(2) 0.42121(4) 0.00667(12) Uani 1 1 d . . .
Cu1 Cu 0.68839(8) 0.01459(3) 0.02772(5) 0.00829(17) Uani 1 1 d . . .
P1 P 0.62652(18) 0.01646(7) 0.25441(11) 0.0065(3) Uani 1 1 d . . .
P2 P 0.73980(18) -0.02463(7) 0.49332(11) 0.0059(3) Uani 1 1 d . . .
O1 O 0.5726(4) -0.00639(17) 0.1298(3) 0.0068(8) Uani 1 1 d . . .
O2 O 0.7931(4) 0.05084(17) 0.2861(3) 0.0061(8) Uani 1 1 d . . .
O3 O 0.4934(4) 0.05776(17) 0.2739(3) 0.0061(8) Uani 1 1 d . . .
O4 O 1.0827(4) 0.04773(17) 0.4541(3) 0.0067(8) Uani 1 1 d . . .
O5 O 0.9875(5) 0.16385(18) 0.3424(3) 0.0116(9) Uani 1 1 d . . .
O6 O 0.9932(5) 0.14640(19) 0.5574(3) 0.0112(9) Uani 1 1 d . . .
O7 O 0.6932(4) 0.15575(17) 0.3798(3) 0.0078(8) Uani 1 1 d . . .
O8 O 0.5605(5) 0.14776(18) 0.5526(3) 0.0109(9) Uani 1 1 d . . .
O9 O 0.3610(5) 0.17009(18) 0.3399(3) 0.0108(9) Uani 1 1 d . . .
O10 O 0.7399(4) 0.04871(17) 0.4912(3) 0.0071(8) Uani 1 1 d . . .
O11 O 0.6310(5) -0.04885(17) 0.5590(3) 0.0077(8) Uani 1 1 d . . .
N1 N 0.7525(6) -0.0768(2) 0.0082(4) 0.0086(10) Uani 1 1 d . . .
N2 N 0.7938(6) 0.0283(2) -0.0825(4) 0.0095(10) Uani 1 1 d . . .
N3 N 0.6905(6) 0.1120(2) 0.0279(4) 0.0113(11) Uani 1 1 d . . .
C1 C 0.7271(7) -0.1291(3) 0.0606(5) 0.0132(13) Uani 1 1 d . . .
H1 H 0.6794 -0.1246 0.1166 0.016 Uiso 1 1 calc R . .
C2 C 0.7687(7) -0.1904(3) 0.0352(5) 0.0171(14) Uani 1 1 d . . .
H2 H 0.7521 -0.2259 0.0750 0.021 Uiso 1 1 calc R . .
C3 C 0.8349(7) -0.1973(3) -0.0498(5) 0.0171(14) Uani 1 1 d . . .
H3 H 0.8606 -0.2378 -0.0703 0.021 Uiso 1 1 calc R . .
C4 C 0.8629(7) -0.1426(3) -0.1049(5) 0.0144(14) Uani 1 1 d . . .
H4 H 0.9091 -0.1461 -0.1618 0.017 Uiso 1 1 calc R . .
C5 C 0.8217(7) -0.0839(3) -0.0743(4) 0.0087(12) Uiso 1 1 d . . .
C6 C 0.8459(7) -0.0223(3) -0.1258(5) 0.0104(12) Uiso 1 1 d . . .
C7 C 0.9176(7) -0.0145(3) -0.2082(4) 0.0123(13) Uani 1 1 d . . .
H7 H 0.9592 -0.0493 -0.2365 0.015 Uiso 1 1 calc R . .
C8 C 0.9250(7) 0.0479(3) -0.2475(5) 0.0163(14) Uani 1 1 d . . .
H8 H 0.9718 0.0546 -0.3035 0.020 Uiso 1 1 calc R . .
C9 C 0.8648(7) 0.0994(3) -0.2053(5) 0.0152(14) Uani 1 1 d . . .
H9 H 0.8660 0.1403 -0.2345 0.018 Uiso 1 1 calc R . .
C10 C 0.8024(7) 0.0891(3) -0.1183(5) 0.0094(12) Uani 1 1 d . . .
C11 C 0.7454(7) 0.1368(3) -0.0535(5) 0.0106(13) Uani 1 1 d . . .
C12 C 0.7564(7) 0.2023(3) -0.0673(5) 0.0156(14) Uani 1 1 d . . .
H12 H 0.7890 0.2184 -0.1257 0.019 Uiso 1 1 calc R . .
C13 C 0.7184(7) 0.2438(3) 0.0066(5) 0.0196(15) Uani 1 1 d . . .
H13 H 0.7289 0.2879 0.0006 0.024 Uiso 1 1 calc R . .
C14 C 0.6646(7) 0.2182(3) 0.0893(5) 0.0149(14) Uani 1 1 d . . .
H14 H 0.6385 0.2450 0.1402 0.018 Uiso 1 1 calc R . .
C15 C 0.6499(7) 0.1533(3) 0.0959(5) 0.0140(13) Uani 1 1 d . . .
H15 H 0.6097 0.1370 0.1505 0.017 Uiso 1 1 calc R . .
C16 C 0.6563(7) -0.0526(3) 0.3474(4) 0.0098(18) Uani 1.000(17) 1 d . . .
H16A H 0.7324 -0.0826 0.3322 0.012 Uiso 1 1 calc R . .
H16B H 0.5517 -0.0743 0.3344 0.012 Uiso 1 1 calc R . .

loop_
_atom_site_aniso_label
_atom_site_aniso_U_11
_atom_site_aniso_U_22
_atom_site_aniso_U_33
_atom_site_aniso_U_23
_atom_site_aniso_U_13
_atom_site_aniso_U_12
Mo1 0.0062(3) 0.0071(3) 0.0055(2) -0.0005(2) 0.0014(2) 0.0000(2)
Mo2 0.0053(3) 0.0076(3) 0.0065(2) -0.0004(2) 0.00116(19) -0.0009(2)
Cu1 0.0091(4) 0.0089(4) 0.0075(3) 0.0005(3) 0.0036(3) 0.0001(3)
P1 0.0056(7) 0.0087(8) 0.0048(7) -0.0001(6) 0.0012(6) -0.0001(6)
P2 0.0052(7) 0.0078(8) 0.0040(7) -0.0001(6) 0.0006(6) -0.0002(6)
O1 0.006(2) 0.009(2) 0.0039(18) -0.0009(16) 0.0000(16) -0.0023(16)
O2 0.006(2) 0.008(2) 0.0036(18) -0.0010(15) 0.0008(16) 0.0007(16)
O3 0.003(2) 0.009(2) 0.0061(19) -0.0008(16) 0.0019(16) 0.0000(16)
O4 0.003(2) 0.010(2) 0.0068(19) -0.0029(16) 0.0010(16) -0.0007(16)
O5 0.012(2) 0.011(2) 0.010(2) 0.0010(17) 0.0007(18) -0.0012(17)
O6 0.009(2) 0.012(2) 0.011(2) -0.0036(17) 0.0014(17) -0.0054(17)
O7 0.008(2) 0.007(2) 0.0086(19) -0.0024(16) 0.0028(17) -0.0025(16)
O8 0.015(2) 0.011(2) 0.007(2) -0.0006(17) 0.0039(17) -0.0021(18)
O9 0.009(2) 0.012(2) 0.012(2) 0.0041(17) 0.0042(18) 0.0048(17)
O10 0.007(2) 0.009(2) 0.0032(19) -0.0013(16) -0.0007(16) -0.0016(16)
O11 0.006(2) 0.009(2) 0.0081(19) 0.0006(16) 0.0016(17) 0.0003(16)
N1 0.006(3) 0.015(3) 0.003(2) -0.001(2) -0.0015(19) 0.002(2)
N2 0.009(3) 0.013(3) 0.007(2) 0.001(2) 0.003(2) -0.001(2)
N3 0.009(3) 0.013(3) 0.010(2) 0.003(2) 0.001(2) -0.002(2)
C1 0.006(3) 0.018(4) 0.014(3) 0.001(3) 0.001(2) 0.000(2)
C2 0.020(4) 0.014(3) 0.014(3) -0.002(3) 0.002(3) 0.001(3)
C3 0.014(3) 0.014(3) 0.015(3) -0.009(3) -0.005(3) 0.006(3)
C4 0.010(3) 0.022(4) 0.008(3) -0.005(3) -0.001(2) 0.004(3)
C7 0.007(3) 0.021(3) 0.007(3) -0.003(3) 0.001(2) -0.002(3)
C8 0.009(3) 0.034(4) 0.006(3) -0.002(3) 0.003(3) -0.008(3)
C9 0.014(3) 0.023(4) 0.008(3) 0.005(3) 0.002(3) 0.002(3)
C10 0.003(3) 0.015(3) 0.007(3) 0.003(2) -0.001(2) -0.002(2)
C11 0.006(3) 0.012(3) 0.010(3) 0.005(2) -0.002(2) 0.000(2)
C12 0.010(3) 0.016(4) 0.020(3) 0.006(3) 0.005(3) 0.001(3)
C13 0.011(3) 0.010(3) 0.033(4) 0.013(3) 0.002(3) 0.000(3)
C14 0.011(3) 0.012(3) 0.015(3) -0.001(3) -0.003(3) 0.002(3)
C15 0.011(3) 0.020(4) 0.008(3) -0.003(3) -0.001(3) 0.000(3)
C16 0.003(3) 0.015(4) 0.008(3) 0.003(2) -0.003(2) -0.002(2)

loop_
_atom_type_symbol
_atom_type_description
_atom_type_scat_dispersion_real
_atom_type_scat_dispersion_imag
_atom_type_scat_source
C C 0.0033 0.0016 'International Tables Vol C Tables 4.2.6.8 and 6.1.1.4'
H H 0.0000 0.0000 'International Tables Vol C Tables 4.2.6.8 and 6.1.1.4'
N N 0.0061 0.0033 'International Tables Vol C Tables 4.2.6.8 and 6.1.1.4'
O O 0.0106 0.0060 'International Tables Vol C Tables 4.2.6.8 and 6.1.1.4'
P P 0.1023 0.0942 'International Tables Vol C Tables 4.2.6.8 and 6.1.1.4'
Cu Cu 0.3201 1.2651 'International Tables Vol C Tables 4.2.6.8 and 6.1.1.4'
Mo Mo -1.6832 0.6857 'International Tables Vol C Tables 4.2.6.8 and 6.1.1.4'

loop_
_geom_angle_atom_site_label_1
_geom_angle_atom_site_label_2
_geom_angle_atom_site_label_3
_geom_angle
_geom_angle_site_symmetry_1
_geom_angle_site_symmetry_3
_geom_angle_publ_flag
O9 Mo1 O8 103.52(18) . . ?
O9 Mo1 O7 98.84(17) . . ?
O8 Mo1 O7 99.91(17) . . ?
O9 Mo1 O11 98.34(17) . 3_656 ?
O8 Mo1 O11 92.91(16) . 3_656 ?
O7 Mo1 O11 155.49(15) . 3_656 ?
O9 Mo1 O3 94.16(16) . . ?
O8 Mo1 O3 161.41(16) . . ?
O7 Mo1 O3 82.71(14) . . ?
O11 Mo1 O3 78.72(14) 3_656 . ?
O9 Mo1 O10 168.46(15) . . ?
O8 Mo1 O10 86.44(15) . . ?
O7 Mo1 O10 73.35(14) . . ?
O11 Mo1 O10 86.82(14) 3_656 . ?
O3 Mo1 O10 76.64(12) . . ?
O5 Mo2 O6 104.63(18) . . ?
O5 Mo2 O7 98.86(17) . . ?
O6 Mo2 O7 100.09(17) . . ?
O5 Mo2 O4 95.62(16) . . ?
O6 Mo2 O4 90.51(16) . . ?
O7 Mo2 O4 159.23(15) . . ?
O5 Mo2 O2 94.41(16) . . ?
O6 Mo2 O2 158.94(16) . . ?
O7 Mo2 O2 85.53(14) . . ?
O4 Mo2 O2 78.56(14) . . ?
O5 Mo2 O10 166.56(15) . . ?
O6 Mo2 O10 87.62(15) . . ?
O7 Mo2 O10 73.12(14) . . ?
O4 Mo2 O10 89.68(13) . . ?
O2 Mo2 O10 74.51(12) . . ?
N2 Cu1 O1 174.42(18) . . ?
N2 Cu1 N1 80.68(19) . . ?
O1 Cu1 N1 95.20(17) . . ?
N2 Cu1 N3 81.08(19) . . ?
O1 Cu1 N3 103.49(17) . . ?
N1 Cu1 N3 160.06(19) . . ?
N2 Cu1 O1 87.72(16) . 3_655 ?
O1 Cu1 O1 88.74(13) . 3_655 ?
N1 Cu1 O1 92.87(15) . 3_655 ?
N3 Cu1 O1 94.40(15) . 3_655 ?
O3 P1 O2 112.6(2) . . ?
O3 P1 O1 110.9(2) . . ?
O2 P1 O1 109.7(2) . . ?
O3 P1 C16 107.2(2) . . ?
O2 P1 C16 107.0(2) . . ?
O1 P1 C16 109.3(2) . . ?
O4 P2 O11 111.8(2) 3_756 . ?
O4 P2 O10 108.6(2) 3_756 . ?
O11 P2 O10 110.1(2) . . ?
O4 P2 C16 109.1(2) 3_756 . ?
O11 P2 C16 109.4(2) . . ?
O10 P2 C16 107.8(2) . . ?
P1 O1 Cu1 123.9(2) . . ?
P1 O1 Cu1 135.6(2) . 3_655 ?
Cu1 O1 Cu1 91.26(13) . 3_655 ?
P1 O2 Mo2 129.8(2) . . ?
P1 O3 Mo1 128.5(2) . . ?
P2 O4 Mo2 151.8(2) 3_756 . ?
Mo2 O7 Mo1 123.81(19) . . ?
P2 O10 Mo1 128.9(2) . . ?
P2 O10 Mo2 127.6(2) . . ?
Mo1 O10 Mo2 89.72(12) . . ?
P2 O11 Mo1 147.4(2) . 3_656 ?
C1 N1 C5 118.2(5) . . ?
C1 N1 Cu1 128.1(4) . . ?
C5 N1 Cu1 113.7(4) . . ?
C6 N2 C10 122.9(5) . . ?
C6 N2 Cu1 118.9(4) . . ?
C10 N2 Cu1 118.1(4) . . ?
C15 N3 C11 117.7(5) . . ?
C15 N3 Cu1 129.8(4) . . ?
C11 N3 Cu1 112.5(4) . . ?
N1 C1 C2 122.9(6) . . ?
C3 C2 C1 118.6(6) . . ?
C2 C3 C4 118.9(6) . . ?
C5 C4 C3 119.3(5) . . ?
N1 C5 C4 122.1(5) . . ?
N1 C5 C6 113.3(5) . . ?
C4 C5 C6 124.5(5) . . ?
N2 C6 C7 120.6(5) . . ?
N2 C6 C5 113.2(5) . . ?
C7 C6 C5 126.2(5) . . ?
C6 C7 C8 117.2(6) . . ?
C9 C8 C7 121.5(5) . . ?
C8 C9 C10 118.7(6) . . ?
N2 C10 C9 119.0(5) . . ?
N2 C10 C11 112.6(5) . . ?
C9 C10 C11 128.5(6) . . ?
N3 C11 C12 121.5(5) . . ?
N3 C11 C10 115.1(5) . . ?
C12 C11 C10 123.3(5) . . ?
C13 C12 C11 119.4(6) . . ?
C14 C13 C12 118.5(6) . . ?
C15 C14 C13 119.5(6) . . ?
N3 C15 C14 123.4(6) . . ?
P1 C16 P2 108.1(3) . . ?

loop_
_geom_bond_atom_site_label_1
_geom_bond_atom_site_label_2
_geom_bond_distance
_geom_bond_site_symmetry_2
_geom_bond_publ_flag
Mo1 O9 1.692(4) . ?
Mo1 O8 1.706(4) . ?
Mo1 O7 1.915(4) . ?
Mo1 O11 2.021(4) 3_656 ?
Mo1 O3 2.171(3) . ?
Mo1 O10 2.376(4) . ?
Mo2 O5 1.692(4) . ?
Mo2 O6 1.718(4) . ?
Mo2 O7 1.900(4) . ?
Mo2 O4 2.041(4) . ?
Mo2 O2 2.149(4) . ?
Mo2 O10 2.395(4) . ?
Cu1 N2 1.914(4) . ?
Cu1 O1 1.919(3) . ?
Cu1 N1 2.022(5) . ?
Cu1 N3 2.032(5) . ?
Cu1 O1 2.433(3) 3_655 ?
P1 O3 1.518(4) . ?
P1 O2 1.528(4) . ?
P1 O1 1.543(3) . ?
P1 C16 1.813(5) . ?
P2 O4 1.519(4) 3_756 ?
P2 O11 1.527(4) . ?
P2 O10 1.530(4) . ?
P2 C16 1.814(5) . ?
O1 Cu1 2.433(3) 3_655 ?
O4 P2 1.519(4) 3_756 ?
O11 Mo1 2.021(4) 3_656 ?
N1 C1 1.329(7) . ?
N1 C5 1.365(6) . ?
N2 C6 1.332(7) . ?
N2 C10 1.355(7) . ?
N3 C15 1.338(7) . ?
N3 C11 1.363(7) . ?
C1 C2 1.393(8) . ?
C2 C3 1.376(8) . ?
C3 C4 1.395(8) . ?
C4 C5 1.365(8) . ?
C5 C6 1.484(8) . ?
C6 C7 1.381(7) . ?
C7 C8 1.400(8) . ?
C8 C9 1.374(8) . ?
C9 C10 1.385(7) . ?
C10 C11 1.468(8) . ?
C11 C12 1.386(8) . ?
C12 C13 1.385(8) . ?
C13 C14 1.377(8) . ?
C14 C15 1.364(8) . ?
